data_1559402
loop_
_publ_author_name
'Verma, Vivek'
'Bordignon, Simone'
'Chierotti, Michele R.'
'Lestari, Monica'
'Lyons, Kieran'
'Padrela, Luis'
'Ryan, Kevin M.'
'Lusi, Matteo'

_publ_section_title
;
 Cortisone and cortisol break hydrogen-bonding rules to make a
 drug--prodrug solid solution
;
_journal_issue 6
_journal_name_full IUCrJ
_journal_page_first
;
;
_journal_paper_doi 10.1107/S2052252520013263
_journal_volume 7
_journal_year 2020
_chemical_absolute_configuration rm
_chemical_formula_sum 'C21 H30 O5'
_chemical_formula_weight 362.45
_space_group_crystal_system orthorhombic
_space_group_IT_number 19
_space_group_name_Hall 'P 2ac 2ab'
_space_group_name_H-M_alt 'P 21 21 21'
_atom_sites_solution_hydrogens geom
_audit_creation_method SHELXL-2014/7
_cell_angle_alpha 90
_cell_angle_beta 90
_cell_angle_gamma 90
_cell_formula_units_Z 8
_cell_length_a 10.1439(14)
_cell_length_b 12.4255(16)
_cell_length_c 30.496(5)
_cell_measurement_reflns_used 321
_cell_measurement_temperature 300(2)
_cell_measurement_theta_max 20
_cell_measurement_theta_min 2
_cell_volume 3843.8(10)
_computing_structure_refinement 'SHELXL-2014/7 (Sheldrick, 2014)'
_diffrn_ambient_temperature 300(2)
_diffrn_measured_fraction_theta_full 0.995
_diffrn_measured_fraction_theta_max 0.995
_diffrn_measurement_device_type 'bruker d8 quest'
_diffrn_radiation_type CuK\a
_diffrn_radiation_wavelength 1.54178
_diffrn_reflns_av_R_equivalents 0.9093
_diffrn_reflns_av_unetI/netI 0.5386
_diffrn_reflns_Laue_measured_fraction_full 0.995
_diffrn_reflns_Laue_measured_fraction_max 0.995
_diffrn_reflns_limit_h_max 10
_diffrn_reflns_limit_h_min -11
_diffrn_reflns_limit_k_max 14
_diffrn_reflns_limit_k_min -14
_diffrn_reflns_limit_l_max 20
_diffrn_reflns_limit_l_min -35
_diffrn_reflns_number 22035
_diffrn_reflns_point_group_measured_fraction_full 0.991
_diffrn_reflns_point_group_measured_fraction_max 0.991
_diffrn_reflns_theta_full 62.772
_diffrn_reflns_theta_max 62.772
_diffrn_reflns_theta_min 2.898
_exptl_absorpt_coefficient_mu 0.713
_exptl_absorpt_correction_T_max 0.7521
_exptl_absorpt_correction_T_min 0.4933
_exptl_absorpt_correction_type multi-scan
_exptl_absorpt_process_details sadabs
_exptl_crystal_colour colourless
_exptl_crystal_density_diffrn 1.242
_exptl_crystal_description prism
_exptl_crystal_F_000 1544
_exptl_crystal_size_max 0.2
_exptl_crystal_size_mid 0.1
_exptl_crystal_size_min 0.1
_refine_diff_density_max 0.338
_refine_diff_density_min -0.288
_refine_diff_density_rms 0.073
_refine_ls_abs_structure_details
;
 Flack x determined using 212 quotients [(I+)-(I-)]/[(I+)+(I-)]
 (Parsons, Flack and Wagner, Acta Cryst. B69 (2013) 249-259).
;
_refine_ls_abs_structure_Flack 0.7(7)
_refine_ls_extinction_coef 0.0005(2)
_refine_ls_extinction_expression Fc^*^=kFc[1+0.001xFc^2^\l^3^/sin(2\q)]^-1/4^
_refine_ls_extinction_method 'SHELXL-2014/7 (Sheldrick 2014'
_refine_ls_goodness_of_fit_ref 0.828
_refine_ls_hydrogen_treatment mixed
_refine_ls_matrix_type full
_refine_ls_number_parameters 486
_refine_ls_number_reflns 6127
_refine_ls_number_restraints 0
_refine_ls_restrained_S_all 0.828
_refine_ls_R_factor_all 0.4719
_refine_ls_R_factor_gt 0.0980
_refine_ls_shift/su_max 2.522
_refine_ls_shift/su_mean 0.009
_refine_ls_structure_factor_coef Fsqd
_refine_ls_weighting_details 'w=1/[\s^2^(Fo^2^)+(0.1385P)^2^] where P=(Fo^2^+2Fc^2^)/3'
_refine_ls_weighting_scheme calc
_refine_ls_wR_factor_gt 0.2175
_refine_ls_wR_factor_ref 0.3915
_reflns_Friedel_coverage 0.758
_reflns_Friedel_fraction_full 0.985
_reflns_Friedel_fraction_max 0.985
_reflns_number_gt 931
_reflns_number_total 6127
_reflns_threshold_expression 'I > 2\s(I)'
_cod_data_source_file lq5036.cif
_cod_data_source_block C_KL2_HC
_cod_database_code 1559402
_shelx_shelxl_version_number 2014/7
_shelx_space_group_comment
;
The symmetry employed for this shelxl refinement is uniquely defined
by the following loop, which should always be used as a source of
symmetry information in preference to the above space-group names.
They are only intended as comments.
;

loop_
_space_group_symop_operation_xyz
'x, y, z'
'-x+1/2, -y, z+1/2'
'x+1/2, -y+1/2, -z'
'-x, y+1/2, -z+1/2'

loop_
_atom_site_label
_atom_site_type_symbol
_atom_site_fract_x
_atom_site_fract_y
_atom_site_fract_z
_atom_site_U_iso_or_equiv
_atom_site_adp_type
_atom_site_occupancy
_atom_site_site_symmetry_order
_atom_site_calc_flag
_atom_site_refinement_flags_posn
_atom_site_refinement_flags_adp
_atom_site_refinement_flags_occupancy
_atom_site_disorder_assembly
_atom_site_disorder_group
C1A C 0.324(3) 0.301(3) 0.7637(11) 0.128(12) Uani 1 1 d . . . . .
H1A1 H 0.4113 0.3296 0.7587 0.153 Uiso 1 1 calc R U . . .
H1A2 H 0.2688 0.3225 0.7392 0.153 Uiso 1 1 calc R U . . .
C2A C 0.332(3) 0.176(3) 0.7643(11) 0.110(11) Uani 1 1 d . . . . .
H2A1 H 0.2441 0.1453 0.7644 0.131 Uiso 1 1 calc R U . . .
H2A2 H 0.3777 0.1505 0.7384 0.131 Uiso 1 1 calc R U . . .
O3A O 0.4594(19) 0.0529(18) 0.8060(8) 0.131(9) Uani 1 1 d . . . . .
C3A C 0.402(3) 0.142(3) 0.8029(17) 0.125(13) Uani 1 1 d . . . . .
C4A C 0.401(3) 0.206(3) 0.8431(12) 0.121(13) Uani 1 1 d . . . . .
H4A H 0.4481 0.1828 0.8674 0.146 Uiso 1 1 calc R U . . .
C5A C 0.334(3) 0.298(4) 0.8452(13) 0.096(11) Uani 1 1 d . . . . .
C6A C 0.313(3) 0.353(3) 0.8867(14) 0.145(14) Uani 1 1 d . . . . .
H6A1 H 0.3772 0.3262 0.9078 0.174 Uiso 1 1 calc R U . . .
H6A2 H 0.2262 0.3344 0.8976 0.174 Uiso 1 1 calc R U . . .
C7A C 0.325(3) 0.477(3) 0.8840(10) 0.127(12) Uani 1 1 d . . . . .
H7A1 H 0.2947 0.5070 0.9115 0.152 Uiso 1 1 calc R U . . .
H7A2 H 0.4176 0.4951 0.8810 0.152 Uiso 1 1 calc R U . . .
C8A C 0.252(3) 0.529(3) 0.8482(12) 0.103(10) Uani 1 1 d . . . . .
H8A H 0.1572 0.5210 0.8527 0.124 Uiso 1 1 calc R U . . .
C9A C 0.294(3) 0.476(3) 0.8052(10) 0.087(9) Uani 1 1 d . . . . .
H9A H 0.3900 0.4826 0.8052 0.105 Uiso 1 1 calc R U . . .
C10A C 0.269(3) 0.350(3) 0.8049(13) 0.096(10) Uani 1 1 d . . . . .
O11A O 0.1128(17) 0.5040(19) 0.7540(7) 0.111(7) Uani 1 1 d . . . . .
H11A H 0.1001 0.4969 0.7276 0.08(11) Uiso 1 1 calc R . . . .
C11A C 0.251(3) 0.534(3) 0.7616(9) 0.102(10) Uani 1 1 d . . . . .
H1 H 0.3036 0.5050 0.7375 0.122 Uiso 1 1 calc R U . . .
C12A C 0.272(3) 0.658(3) 0.7632(9) 0.103(10) Uani 1 1 d . . . . .
H12A H 0.3654 0.6738 0.7597 0.123 Uiso 1 1 calc R U . . .
H12B H 0.2255 0.6917 0.7390 0.123 Uiso 1 1 calc R U . . .
C13A C 0.225(3) 0.706(3) 0.8057(12) 0.097(10) Uani 1 1 d . . . . .
C14A C 0.288(3) 0.650(2) 0.8428(11) 0.090(9) Uani 1 1 d . . . . .
H14A H 0.3824 0.6517 0.8368 0.108 Uiso 1 1 calc R U . . .
C15A C 0.266(3) 0.725(3) 0.8842(10) 0.132(13) Uani 1 1 d . . . . .
H15A H 0.3383 0.7177 0.9050 0.158 Uiso 1 1 calc R U . . .
H15B H 0.1838 0.7087 0.8989 0.158 Uiso 1 1 calc R U . . .
C16A C 0.264(3) 0.841(3) 0.8625(12) 0.109(11) Uani 1 1 d . . . . .
H16A H 0.1848 0.8796 0.8712 0.131 Uiso 1 1 calc R U . . .
H16B H 0.3400 0.8825 0.8718 0.131 Uiso 1 1 calc R U . . .
O17A O 0.4081(17) 0.8334(18) 0.8015(7) 0.112(6) Uani 1 1 d . . . . .
H17A H 0.4151 0.8404 0.7749 0.00(5) Uiso 1 1 calc R . . . .
C17A C 0.266(3) 0.826(3) 0.8134(13) 0.113(11) Uani 1 1 d . . . . .
C18A C 0.074(2) 0.711(2) 0.8095(7) 0.124(12) Uani 1 1 d . . . . .
H18A H 0.0385 0.6403 0.8132 0.186 Uiso 1 1 calc R U . . .
H18B H 0.0378 0.7429 0.7833 0.186 Uiso 1 1 calc R U . . .
H18C H 0.0500 0.7550 0.8343 0.186 Uiso 1 1 calc R U . . .
C19A C 0.118(2) 0.3170(19) 0.8084(9) 0.134(13) Uani 1 1 d . . . . .
H19A H 0.0811 0.3119 0.7796 0.201 Uiso 1 1 calc R U . . .
H19B H 0.0717 0.3706 0.8250 0.201 Uiso 1 1 calc R U . . .
H19C H 0.1108 0.2487 0.8229 0.201 Uiso 1 1 calc R U . . .
O20A O 0.109(2) 0.9659(18) 0.8050(8) 0.125(9) Uani 1 1 d . . . . .
C20A C 0.194(4) 0.915(3) 0.7888(12) 0.102(11) Uani 1 1 d . . . . .
O21A O 0.1419(17) 0.9895(18) 0.7188(7) 0.120(7) Uani 1 1 d . . . . .
H21A H 0.1804 1.0449 0.7118 0.00(5) Uiso 1 1 calc R . . . .
C21A C 0.232(3) 0.918(3) 0.7396(12) 0.174(19) Uani 1 1 d . . . . .
H3 H 0.3215 0.9442 0.7362 0.209 Uiso 1 1 calc R U . . .
H21B H 0.2257 0.8470 0.7269 0.209 Uiso 1 1 calc R U . . .
C1B C 0.317(3) 1.172(3) 0.6069(11) 0.114(11) Uani 1 1 d . . . . .
H1B1 H 0.4048 1.1414 0.6105 0.137 Uiso 1 1 calc R U . . .
H1B2 H 0.2652 1.1514 0.6322 0.137 Uiso 1 1 calc R U . . .
C2B C 0.329(3) 1.303(3) 0.6053(12) 0.140(15) Uani 1 1 d . . . . .
H2B1 H 0.2423 1.3351 0.6080 0.168 Uiso 1 1 calc R U . . .
H2B2 H 0.3830 1.3284 0.6295 0.168 Uiso 1 1 calc R U . . .
O3B O 0.444(2) 1.4225(18) 0.5594(9) 0.160(12) Uani 1 1 d . . . . .
C3B C 0.391(3) 1.337(4) 0.562(2) 0.144(18) Uani 1 1 d . . . . .
C4B C 0.370(4) 1.273(3) 0.5245(17) 0.15(2) Uani 1 1 d . . . . .
H4B H 0.4009 1.2961 0.4974 0.179 Uiso 1 1 calc R U . . .
C5B C 0.309(4) 1.180(5) 0.5275(13) 0.14(2) Uani 1 1 d . . . . .
C6B C 0.272(3) 1.117(3) 0.4871(15) 0.150(17) Uani 1 1 d . . . . .
H6B1 H 0.1802 1.1318 0.4808 0.180 Uiso 1 1 calc R U . . .
H6B2 H 0.3232 1.1461 0.4629 0.180 Uiso 1 1 calc R U . . .
C7B C 0.290(3) 0.998(4) 0.4873(9) 0.137(13) Uani 1 1 d . . . . .
H7B1 H 0.3838 0.9812 0.4866 0.165 Uiso 1 1 calc R U . . .
H7B2 H 0.2499 0.9674 0.4614 0.165 Uiso 1 1 calc R U . . .
C8B C 0.228(3) 0.948(2) 0.5284(12) 0.086(9) Uani 1 1 d . . . . .
H8B H 0.1324 0.9581 0.5272 0.103 Uiso 1 1 calc R U . . .
C9B C 0.280(3) 1.001(3) 0.5686(12) 0.099(9) Uani 1 1 d . . . . .
H9B H 0.3753 0.9926 0.5659 0.119 Uiso 1 1 calc R U . . .
C10B C 0.259(3) 1.129(3) 0.5685(15) 0.093(10) Uani 1 1 d . . . . .
O11B O 0.1163(19) 0.9724(16) 0.6275(6) 0.115(7) Uani 1 1 d . . . . .
H11B H 0.0646 0.9370 0.6127 2(2) Uiso 1 1 calc R . . . .
C11B C 0.248(4) 0.950(3) 0.6139(11) 0.106(11) Uani 1 1 d . . . . .
H2 H 0.3090 0.9801 0.6356 0.128 Uiso 1 1 calc R U . . .
C12B C 0.268(3) 0.825(3) 0.6127(9) 0.109(10) Uani 1 1 d . . . . .
H12C H 0.3619 0.8097 0.6138 0.130 Uiso 1 1 calc R U . . .
H12D H 0.2287 0.7941 0.6388 0.130 Uiso 1 1 calc R U . . .
C13B C 0.210(3) 0.769(3) 0.5725(12) 0.095(10) Uani 1 1 d . . . . .
C14B C 0.260(3) 0.823(3) 0.5317(11) 0.120(12) Uani 1 1 d . . . . .
H14B H 0.3566 0.8172 0.5331 0.144 Uiso 1 1 calc R U . . .
C15B C 0.219(3) 0.756(3) 0.4939(11) 0.122(11) Uani 1 1 d . . . . .
H15C H 0.2791 0.7644 0.4694 0.146 Uiso 1 1 calc R U . . .
H15D H 0.1306 0.7733 0.4846 0.146 Uiso 1 1 calc R U . . .
C16B C 0.227(3) 0.631(3) 0.5144(11) 0.126(12) Uani 1 1 d . . . . .
H16C H 0.1457 0.5924 0.5090 0.151 Uiso 1 1 calc R U . . .
H16D H 0.2996 0.5913 0.5014 0.151 Uiso 1 1 calc R U . . .
O17B O 0.392(2) 0.639(2) 0.5739(8) 0.122(8) Uani 1 1 d . . . . .
H17B H 0.4330 0.6775 0.5567 0.09(13) Uiso 1 1 calc R . . . .
C17B C 0.250(4) 0.648(3) 0.5646(11) 0.105(10) Uani 1 1 d . . . . .
C18B C 0.058(2) 0.779(2) 0.5739(8) 0.130(12) Uani 1 1 d . . . . .
H18D H 0.0325 0.8501 0.5652 0.196 Uiso 1 1 calc R U . . .
H18E H 0.0272 0.7651 0.6031 0.196 Uiso 1 1 calc R U . . .
H18F H 0.0195 0.7273 0.5542 0.196 Uiso 1 1 calc R U . . .
C19B C 0.105(2) 1.160(2) 0.5697(9) 0.146(13) Uani 1 1 d . . . . .
H19D H 0.0666 1.1327 0.5962 0.218 Uiso 1 1 calc R U . . .
H19E H 0.0617 1.1286 0.5449 0.218 Uiso 1 1 calc R U . . .
H19F H 0.0960 1.2367 0.5688 0.218 Uiso 1 1 calc R U . . .
O20B O 0.086(2) 0.5175(19) 0.5811(7) 0.144(9) Uani 1 1 d . . . . .
C20B C 0.184(3) 0.569(3) 0.5939(15) 0.119(13) Uani 1 1 d . . . . .
O21B O 0.1432(19) 0.4876(19) 0.6605(8) 0.136(8) Uani 1 1 d . . . . .
H21C H 0.1834 0.4542 0.6795 0.03(7) Uiso 1 1 calc R . . . .
C21B C 0.230(3) 0.562(3) 0.6398(12) 0.154(16) Uani 1 1 d . . . . .
H4 H 0.3204 0.5361 0.6409 0.185 Uiso 1 1 calc R U . . .
H21D H 0.2260 0.6317 0.6540 0.185 Uiso 1 1 calc R U . . .

loop_
_atom_site_aniso_label
_atom_site_aniso_U_11
_atom_site_aniso_U_22
_atom_site_aniso_U_33
_atom_site_aniso_U_23
_atom_site_aniso_U_13
_atom_site_aniso_U_12
C1A 0.11(3) 0.14(4) 0.13(4) 0.02(3) 0.00(2) -0.03(3)
C2A 0.11(3) 0.10(3) 0.13(3) 0.01(3) 0.00(2) 0.02(2)
O3A 0.101(15) 0.100(16) 0.19(2) -0.022(18) -0.025(14) 0.013(13)
C3A 0.09(3) 0.11(4) 0.17(4) 0.03(4) -0.01(3) -0.02(3)
C4A 0.13(3) 0.12(3) 0.11(3) -0.04(3) -0.06(3) 0.03(3)
C5A 0.07(2) 0.13(4) 0.09(3) 0.01(3) -0.01(2) -0.01(2)
C6A 0.16(3) 0.11(4) 0.16(5) 0.04(3) -0.03(3) 0.03(3)
C7A 0.13(3) 0.16(4) 0.09(3) 0.00(3) 0.00(2) -0.04(3)
C8A 0.12(3) 0.10(3) 0.09(3) 0.01(3) -0.01(2) -0.02(2)
C9A 0.08(2) 0.11(3) 0.07(2) 0.02(2) -0.006(19) 0.01(2)
C10A 0.09(3) 0.12(3) 0.08(3) 0.01(3) 0.02(2) 0.00(2)
O11A 0.089(15) 0.143(19) 0.102(18) -0.018(17) -0.009(11) -0.005(14)
C11A 0.06(2) 0.16(3) 0.08(3) 0.00(3) 0.010(18) 0.02(2)
C12A 0.11(2) 0.12(3) 0.08(3) 0.00(2) -0.01(2) -0.03(2)
C13A 0.08(2) 0.12(3) 0.10(3) -0.01(3) 0.01(2) -0.02(2)
C14A 0.10(2) 0.08(3) 0.09(3) 0.02(2) -0.04(2) -0.01(2)
C15A 0.11(2) 0.17(4) 0.12(3) 0.04(3) 0.01(2) -0.01(3)
C16A 0.070(19) 0.14(3) 0.11(3) -0.02(3) -0.02(2) 0.00(2)
O17A 0.095(17) 0.142(18) 0.10(2) 0.015(17) -0.008(12) 0.003(14)
C17A 0.07(3) 0.14(4) 0.12(4) 0.02(3) -0.01(2) 0.02(3)
C18A 0.07(2) 0.22(3) 0.08(2) 0.02(2) 0.021(16) -0.02(2)
C19A 0.07(2) 0.10(2) 0.23(4) 0.05(2) 0.00(2) 0.02(2)
O20A 0.090(16) 0.128(19) 0.16(2) -0.020(16) 0.027(15) 0.007(15)
C20A 0.11(3) 0.11(3) 0.09(3) 0.00(3) -0.02(3) -0.02(2)
O21A 0.102(14) 0.14(2) 0.119(18) 0.025(17) -0.002(13) -0.022(16)
C21A 0.15(3) 0.24(5) 0.14(4) -0.01(3) -0.05(3) 0.11(3)
C1B 0.13(3) 0.09(3) 0.13(4) 0.01(2) 0.00(2) 0.03(2)
C2B 0.14(3) 0.15(4) 0.13(4) -0.01(3) 0.02(3) -0.02(3)
O3B 0.15(2) 0.13(2) 0.20(2) -0.02(2) 0.044(18) -0.038(17)
C3B 0.06(3) 0.14(5) 0.23(6) -0.02(5) -0.06(3) 0.02(3)
C4B 0.11(3) 0.12(4) 0.22(6) -0.04(3) 0.02(3) -0.07(2)
C5B 0.11(3) 0.26(7) 0.06(3) -0.03(4) -0.03(3) 0.06(4)
C6B 0.11(3) 0.11(3) 0.22(5) 0.08(3) -0.01(3) 0.02(3)
C7B 0.10(2) 0.24(5) 0.08(2) 0.03(3) 0.02(2) 0.00(3)
C8B 0.064(19) 0.08(2) 0.11(3) -0.01(2) -0.02(2) 0.004(18)
C9B 0.064(19) 0.12(3) 0.11(3) -0.01(3) 0.00(2) 0.02(2)
C10B 0.09(3) 0.10(3) 0.10(3) -0.03(3) -0.02(2) 0.00(2)
O11B 0.094(13) 0.130(17) 0.120(16) 0.003(13) 0.004(13) 0.021(14)
C11B 0.14(3) 0.09(3) 0.09(3) -0.04(2) -0.02(2) 0.01(3)
C12B 0.10(2) 0.14(3) 0.08(3) -0.01(2) 0.018(19) 0.01(2)
C13B 0.10(3) 0.10(3) 0.09(3) -0.02(2) -0.03(2) 0.01(2)
C14B 0.13(3) 0.15(4) 0.08(3) -0.01(3) 0.05(3) 0.01(3)
C15B 0.11(2) 0.15(3) 0.10(3) -0.03(3) -0.01(2) 0.00(2)
C16B 0.09(2) 0.18(4) 0.11(3) 0.04(3) 0.00(2) -0.01(2)
O17B 0.064(13) 0.16(2) 0.15(2) -0.014(16) 0.017(15) 0.001(16)
C17B 0.11(3) 0.14(3) 0.07(3) 0.01(2) 0.03(2) 0.03(3)
C18B 0.07(2) 0.18(3) 0.15(3) 0.00(2) 0.000(18) 0.02(2)
C19B 0.08(2) 0.17(3) 0.18(4) 0.03(3) 0.01(2) 0.01(3)
O20B 0.107(18) 0.18(2) 0.14(2) -0.007(17) -0.040(16) -0.006(18)
C20B 0.06(2) 0.15(4) 0.14(4) 0.03(3) 0.02(3) 0.01(2)
O21B 0.151(19) 0.13(2) 0.12(2) 0.017(16) -0.021(17) 0.033(18)
C21B 0.17(4) 0.18(4) 0.12(3) 0.08(3) 0.01(3) -0.02(3)

loop_
_atom_type_symbol
_atom_type_description
_atom_type_scat_dispersion_real
_atom_type_scat_dispersion_imag
_atom_type_scat_source
C C 0.0181 0.0091 'International Tables Vol C Tables 4.2.6.8 and 6.1.1.4'
H H 0.0000 0.0000 'International Tables Vol C Tables 4.2.6.8 and 6.1.1.4'
O O 0.0492 0.0322 'International Tables Vol C Tables 4.2.6.8 and 6.1.1.4'

loop_
_geom_angle_atom_site_label_1
_geom_angle_atom_site_label_2
_geom_angle_atom_site_label_3
_geom_angle
_geom_angle_site_symmetry_1
_geom_angle_site_symmetry_3
_geom_angle_publ_flag
C10A C1A C2A 114(3) . . ?
C10A C1A H1A1 108.7 . . ?
C2A C1A H1A1 108.7 . . ?
C10A C1A H1A2 108.7 . . ?
C2A C1A H1A2 108.7 . . ?
H1A1 C1A H1A2 107.6 . . ?
C3A C2A C1A 109(3) . . ?
C3A C2A H2A1 109.8 . . ?
C1A C2A H2A1 109.8 . . ?
C3A C2A H2A2 109.8 . . ?
C1A C2A H2A2 109.8 . . ?
H2A1 C2A H2A2 108.3 . . ?
O3A C3A C2A 123(5) . . ?
O3A C3A C4A 115(5) . . ?
C2A C3A C4A 122(4) . . ?
C5A C4A C3A 121(4) . . ?
C5A C4A H4A 119.6 . . ?
C3A C4A H4A 119.6 . . ?
C4A C5A C6A 121(4) . . ?
C4A C5A C10A 122(4) . . ?
C6A C5A C10A 116(4) . . ?
C5A C6A C7A 114(3) . . ?
C5A C6A H6A1 108.8 . . ?
C7A C6A H6A1 108.8 . . ?
C5A C6A H6A2 108.8 . . ?
C7A C6A H6A2 108.8 . . ?
H6A1 C6A H6A2 107.6 . . ?
C8A C7A C6A 116(3) . . ?
C8A C7A H7A1 108.2 . . ?
C6A C7A H7A1 108.2 . . ?
C8A C7A H7A2 108.2 . . ?
C6A C7A H7A2 108.2 . . ?
H7A1 C7A H7A2 107.4 . . ?
C7A C8A C9A 108(3) . . ?
C7A C8A C14A 113(3) . . ?
C9A C8A C14A 105(3) . . ?
C7A C8A H8A 110.1 . . ?
C9A C8A H8A 110.1 . . ?
C14A C8A H8A 110.1 . . ?
C8A C9A C11A 117(3) . . ?
C8A C9A C10A 113(3) . . ?
C11A C9A C10A 114(3) . . ?
C8A C9A H9A 103.8 . . ?
C11A C9A H9A 103.8 . . ?
C10A C9A H9A 103.8 . . ?
C1A C10A C5A 110(3) . . ?
C1A C10A C19A 108(3) . . ?
C5A C10A C19A 105(3) . . ?
C1A C10A C9A 110(3) . . ?
C5A C10A C9A 110(3) . . ?
C19A C10A C9A 114(3) . . ?
C11A O11A H11A 109.5 . . ?
O11A C11A C12A 113(2) . . ?
O11A C11A C9A 106(2) . . ?
C12A C11A C9A 113(2) . . ?
O11A C11A H1 108.1 . . ?
C12A C11A H1 108.1 . . ?
C9A C11A H1 108.1 . . ?
C13A C12A C11A 111(3) . . ?
C13A C12A H12A 109.3 . . ?
C11A C12A H12A 109.3 . . ?
C13A C12A H12B 109.3 . . ?
C11A C12A H12B 109.3 . . ?
H12A C12A H12B 108.0 . . ?
C14A C13A C12A 110(3) . . ?
C14A C13A C18A 113(3) . . ?
C12A C13A C18A 114(3) . . ?
C14A C13A C17A 102(3) . . ?
C12A C13A C17A 114(3) . . ?
C18A C13A C17A 102(3) . . ?
C13A C14A C8A 116(3) . . ?
C13A C14A C15A 106(3) . . ?
C8A C14A C15A 117(3) . . ?
C13A C14A H14A 105.7 . . ?
C8A C14A H14A 105.7 . . ?
C15A C14A H14A 105.7 . . ?
C14A C15A C16A 102(2) . . ?
C14A C15A H15A 111.4 . . ?
C16A C15A H15A 111.4 . . ?
C14A C15A H15B 111.4 . . ?
C16A C15A H15B 111.4 . . ?
H15A C15A H15B 109.3 . . ?
C17A C16A C15A 107(3) . . ?
C17A C16A H16A 110.3 . . ?
C15A C16A H16A 110.3 . . ?
C17A C16A H16B 110.3 . . ?
C15A C16A H16B 110.3 . . ?
H16A C16A H16B 108.5 . . ?
C17A O17A H17A 109.5 . . ?
O17A C17A C16A 104(3) . . ?
O17A C17A C20A 107(3) . . ?
C16A C17A C20A 113(3) . . ?
O17A C17A C13A 107(3) . . ?
C16A C17A C13A 106(3) . . ?
C20A C17A C13A 119(3) . . ?
C13A C18A H18A 109.5 . . ?
C13A C18A H18B 109.5 . . ?
H18A C18A H18B 109.5 . . ?
C13A C18A H18C 109.5 . . ?
H18A C18A H18C 109.5 . . ?
H18B C18A H18C 109.5 . . ?
C10A C19A H19A 109.5 . . ?
C10A C19A H19B 109.5 . . ?
H19A C19A H19B 109.5 . . ?
C10A C19A H19C 109.5 . . ?
H19A C19A H19C 109.5 . . ?
H19B C19A H19C 109.5 . . ?
O20A C20A C17A 122(4) . . ?
O20A C20A C21A 125(4) . . ?
C17A C20A C21A 112(3) . . ?
C21A O21A H21A 109.5 . . ?
O21A C21A C20A 107(3) . . ?
O21A C21A H3 110.4 . . ?
C20A C21A H3 110.4 . . ?
O21A C21A H21B 110.4 . . ?
C20A C21A H21B 110.4 . . ?
H3 C21A H21B 108.6 . . ?
C10B C1B C2B 112(3) . . ?
C10B C1B H1B1 109.1 . . ?
C2B C1B H1B1 109.1 . . ?
C10B C1B H1B2 109.1 . . ?
C2B C1B H1B2 109.1 . . ?
H1B1 C1B H1B2 107.9 . . ?
C3B C2B C1B 110(3) . . ?
C3B C2B H2B1 109.8 . . ?
C1B C2B H2B1 109.8 . . ?
C3B C2B H2B2 109.8 . . ?
C1B C2B H2B2 109.8 . . ?
H2B1 C2B H2B2 108.2 . . ?
O3B C3B C4B 120(6) . . ?
O3B C3B C2B 120(5) . . ?
C4B C3B C2B 119(4) . . ?
C5B C4B C3B 121(5) . . ?
C5B C4B H4B 119.7 . . ?
C3B C4B H4B 119.7 . . ?
C4B C5B C10B 126(4) . . ?
C4B C5B C6B 121(5) . . ?
C10B C5B C6B 113(5) . . ?
C7B C6B C5B 119(4) . . ?
C7B C6B H6B1 107.6 . . ?
C5B C6B H6B1 107.6 . . ?
C7B C6B H6B2 107.6 . . ?
C5B C6B H6B2 107.6 . . ?
H6B1 C6B H6B2 107.1 . . ?
C6B C7B C8B 111(3) . . ?
C6B C7B H7B1 109.5 . . ?
C8B C7B H7B1 109.5 . . ?
C6B C7B H7B2 109.5 . . ?
C8B C7B H7B2 109.5 . . ?
H7B1 C7B H7B2 108.1 . . ?
C9B C8B C7B 111(3) . . ?
C9B C8B C14B 108(3) . . ?
C7B C8B C14B 111(3) . . ?
C9B C8B H8B 109.0 . . ?
C7B C8B H8B 109.0 . . ?
C14B C8B H8B 109.0 . . ?
C8B C9B C11B 119(3) . . ?
C8B C9B C10B 113(3) . . ?
C11B C9B C10B 112(3) . . ?
C8B C9B H9B 103.5 . . ?
C11B C9B H9B 103.5 . . ?
C10B C9B H9B 103.5 . . ?
C1B C10B C5B 113(3) . . ?
C1B C10B C9B 108(3) . . ?
C5B C10B C9B 112(4) . . ?
C1B C10B C19B 107(3) . . ?
C5B C10B C19B 104(3) . . ?
C9B C10B C19B 111(2) . . ?
C11B O11B H11B 109.5 . . ?
O11B C11B C9B 112(3) . . ?
O11B C11B C12B 109(3) . . ?
C9B C11B C12B 111(3) . . ?
O11B C11B H2 108.4 . . ?
C9B C11B H2 108.4 . . ?
C12B C11B H2 108.4 . . ?
C13B C12B C11B 115(3) . . ?
C13B C12B H12C 108.6 . . ?
C11B C12B H12C 108.6 . . ?
C13B C12B H12D 108.6 . . ?
C11B C12B H12D 108.6 . . ?
H12C C12B H12D 107.5 . . ?
C14B C13B C12B 109(3) . . ?
C14B C13B C18B 109(3) . . ?
C12B C13B C18B 109(3) . . ?
C14B C13B C17B 102(3) . . ?
C12B C13B C17B 117(3) . . ?
C18B C13B C17B 110(3) . . ?
C15B C14B C13B 107(3) . . ?
C15B C14B C8B 116(3) . . ?
C13B C14B C8B 115(3) . . ?
C15B C14B H14B 105.9 . . ?
C13B C14B H14B 105.9 . . ?
C8B C14B H14B 105.9 . . ?
C14B C15B C16B 103(3) . . ?
C14B C15B H15C 111.2 . . ?
C16B C15B H15C 111.2 . . ?
C14B C15B H15D 111.2 . . ?
C16B C15B H15D 111.2 . . ?
H15C C15B H15D 109.2 . . ?
C17B C16B C15B 105(3) . . ?
C17B C16B H16C 110.8 . . ?
C15B C16B H16C 110.8 . . ?
C17B C16B H16D 110.8 . . ?
C15B C16B H16D 110.8 . . ?
H16C C16B H16D 108.9 . . ?
C17B O17B H17B 109.5 . . ?
C20B C17B O17B 106(3) . . ?
C20B C17B C16B 116(4) . . ?
O17B C17B C16B 109(2) . . ?
C20B C17B C13B 115(3) . . ?
O17B C17B C13B 107(3) . . ?
C16B C17B C13B 104(3) . . ?
C13B C18B H18D 109.5 . . ?
C13B C18B H18E 109.5 . . ?
H18D C18B H18E 109.5 . . ?
C13B C18B H18F 109.5 . . ?
H18D C18B H18F 109.5 . . ?
H18E C18B H18F 109.5 . . ?
C10B C19B H19D 109.5 . . ?
C10B C19B H19E 109.5 . . ?
H19D C19B H19E 109.5 . . ?
C10B C19B H19F 109.5 . . ?
H19D C19B H19F 109.5 . . ?
H19E C19B H19F 109.5 . . ?
O20B C20B C17B 121(4) . . ?
O20B C20B C21B 121(4) . . ?
C17B C20B C21B 118(4) . . ?
C21B O21B H21C 109.5 . . ?
O21B C21B C20B 105(3) . . ?
O21B C21B H4 110.7 . . ?
C20B C21B H4 110.7 . . ?
O21B C21B H21D 110.7 . . ?
C20B C21B H21D 110.7 . . ?
H4 C21B H21D 108.8 . . ?

loop_
_geom_bond_atom_site_label_1
_geom_bond_atom_site_label_2
_geom_bond_distance
_geom_bond_site_symmetry_2
_geom_bond_publ_flag
C1A C10A 1.50(3) . ?
C1A C2A 1.56(3) . ?
C1A H1A1 0.9700 . ?
C1A H1A2 0.9700 . ?
C2A C3A 1.44(4) . ?
C2A H2A1 0.9700 . ?
C2A H2A2 0.9700 . ?
O3A C3A 1.26(4) . ?
C3A C4A 1.46(5) . ?
C4A C5A 1.33(4) . ?
C4A H4A 0.9300 . ?
C5A C6A 1.45(4) . ?
C5A C10A 1.54(4) . ?
C6A C7A 1.55(4) . ?
C6A H6A1 0.9700 . ?
C6A H6A2 0.9700 . ?
C7A C8A 1.47(3) . ?
C7A H7A1 0.9700 . ?
C7A H7A2 0.9700 . ?
C8A C9A 1.53(3) . ?
C8A C14A 1.55(3) . ?
C8A H8A 0.9800 . ?
C9A C11A 1.57(3) . ?
C9A C10A 1.59(4) . ?
C9A H9A 0.9800 . ?
C10A C19A 1.58(3) . ?
O11A C11A 1.47(3) . ?
O11A H11A 0.8200 . ?
C11A C12A 1.56(3) . ?
C11A H1 0.9800 . ?
C12A C13A 1.50(3) . ?
C12A H12A 0.9700 . ?
C12A H12B 0.9700 . ?
C13A C14A 1.47(3) . ?
C13A C18A 1.54(3) . ?
C13A C17A 1.57(4) . ?
C14A C15A 1.58(3) . ?
C14A H14A 0.9800 . ?
C15A C16A 1.59(3) . ?
C15A H15A 0.9700 . ?
C15A H15B 0.9700 . ?
C16A C17A 1.51(4) . ?
C16A H16A 0.9700 . ?
C16A H16B 0.9700 . ?
O17A C17A 1.49(3) . ?
O17A H17A 0.8200 . ?
C17A C20A 1.54(4) . ?
C18A H18A 0.9600 . ?
C18A H18B 0.9600 . ?
C18A H18C 0.9600 . ?
C19A H19A 0.9600 . ?
C19A H19B 0.9600 . ?
C19A H19C 0.9600 . ?
O20A C20A 1.17(3) . ?
C20A C21A 1.55(4) . ?
O21A C21A 1.42(3) . ?
O21A H21A 0.8200 . ?
C21A H3 0.9700 . ?
C21A H21B 0.9700 . ?
C1B C10B 1.42(3) . ?
C1B C2B 1.64(4) . ?
C1B H1B1 0.9700 . ?
C1B H1B2 0.9700 . ?
C2B C3B 1.51(5) . ?
C2B H2B1 0.9700 . ?
C2B H2B2 0.9700 . ?
O3B C3B 1.20(4) . ?
C3B C4B 1.42(5) . ?
C4B C5B 1.31(6) . ?
C4B H4B 0.9300 . ?
C5B C10B 1.49(5) . ?
C5B C6B 1.50(5) . ?
C6B C7B 1.49(4) . ?
C6B H6B1 0.9700 . ?
C6B H6B2 0.9700 . ?
C7B C8B 1.53(3) . ?
C7B H7B1 0.9700 . ?
C7B H7B2 0.9700 . ?
C8B C9B 1.48(3) . ?
C8B C14B 1.60(4) . ?
C8B H8B 0.9800 . ?
C9B C11B 1.55(3) . ?
C9B C10B 1.61(4) . ?
C9B H9B 0.9800 . ?
C10B C19B 1.60(3) . ?
O11B C11B 1.43(3) . ?
O11B H11B 0.8200 . ?
C11B C12B 1.57(3) . ?
C11B H2 0.9800 . ?
C12B C13B 1.53(3) . ?
C12B H12C 0.9700 . ?
C12B H12D 0.9700 . ?
C13B C14B 1.50(4) . ?
C13B C18B 1.55(3) . ?
C13B C17B 1.58(4) . ?
C14B C15B 1.48(4) . ?
C14B H14B 0.9800 . ?
C15B C16B 1.67(4) . ?
C15B H15C 0.9700 . ?
C15B H15D 0.9700 . ?
C16B C17B 1.56(4) . ?
C16B H16C 0.9700 . ?
C16B H16D 0.9700 . ?
O17B C17B 1.47(3) . ?
O17B H17B 0.8200 . ?
C17B C20B 1.48(4) . ?
C18B H18D 0.9600 . ?
C18B H18E 0.9600 . ?
C18B H18F 0.9600 . ?
C19B H19D 0.9600 . ?
C19B H19E 0.9600 . ?
C19B H19F 0.9600 . ?
O20B C20B 1.25(3) . ?
C20B C21B 1.48(4) . ?
O21B C21B 1.43(3) . ?
O21B H21C 0.8200 . ?
C21B H4 0.9700 . ?
C21B H21D 0.9700 . ?
